data_1570915
loop_
_publ_author_name
'Lin, Shu-Yu'
'Shen, Yi-Lin'
'Chen, Wei-Hao'
'Govindaraj, Manivannan'
'Chen, Jhy-Der'

_publ_section_title
;
 Cu(II) Coordination Polymers Containing Mixed Ligands with Different
 Flexibilities: Structural Diversity and Iodine Adsorption.
;
_journal_issue 2
_journal_name_full 'Molecules (Basel, Switzerland)'
_journal_page_first 311
_journal_paper_doi 10.3390/molecules29020311
_journal_volume 29
_journal_year 2024
_chemical_formula_sum 'C101 H101 Cu3 N9 O19'
_chemical_formula_weight 1935.52
_space_group_crystal_system orthorhombic
_space_group_IT_number 33
_space_group_name_Hall 'P 2c -2n'
_space_group_name_H-M_alt 'P n a 21'
_atom_sites_solution_hydrogens mixed
_audit_creation_method SHELXL-2014/7
_cell_angle_alpha 90
_cell_angle_beta 90
_cell_angle_gamma 90
_cell_formula_units_Z 4
_cell_length_a 22.0739(18)
_cell_length_b 24.3392(18)
_cell_length_c 17.9481(15)
_cell_measurement_reflns_used 9273
_cell_measurement_temperature 293(2)
_cell_measurement_theta_max 25.85
_cell_measurement_theta_min 2.22
_cell_volume 9642.8(13)
_computing_cell_refinement 'Bruker SAINT'
_computing_data_collection 'Bruker APEX2'
_computing_data_reduction 'Bruker SAINT'
_computing_molecular_graphics 'Bruker SHELXTL'
_computing_publication_material 'Bruker SHELXTL'
_computing_structure_refinement 'SHELXL-2014/7 (Sheldrick, 2014)'
_computing_structure_solution 'SHELXS-97 (Sheldrick 2008)'
_diffrn_ambient_temperature 293(2)
_diffrn_measured_fraction_theta_full 1.000
_diffrn_measured_fraction_theta_max 0.996
_diffrn_measurement_device_type 'Bruker APEX-II CCD'
_diffrn_measurement_method '\f and \w scans'
_diffrn_radiation_type MoK\a
_diffrn_radiation_wavelength 0.71073
_diffrn_reflns_av_R_equivalents 0.0765
_diffrn_reflns_av_unetI/netI 0.1256
_diffrn_reflns_Laue_measured_fraction_full 1.000
_diffrn_reflns_Laue_measured_fraction_max 0.996
_diffrn_reflns_limit_h_max 28
_diffrn_reflns_limit_h_min -29
_diffrn_reflns_limit_k_max 32
_diffrn_reflns_limit_k_min -31
_diffrn_reflns_limit_l_max 17
_diffrn_reflns_limit_l_min -23
_diffrn_reflns_number 76897
_diffrn_reflns_point_group_measured_fraction_full 0.885
_diffrn_reflns_point_group_measured_fraction_max 0.845
_diffrn_reflns_theta_full 25.242
_diffrn_reflns_theta_max 28.316
_diffrn_reflns_theta_min 1.410
_exptl_absorpt_coefficient_mu 0.728
_exptl_absorpt_correction_T_max 0.7457
_exptl_absorpt_correction_T_min 0.6900
_exptl_absorpt_correction_type multi-scan
_exptl_absorpt_process_details 'sadabs v2008/1(bruker axs, 2008)'
_exptl_crystal_colour green
_exptl_crystal_density_diffrn 1.333
_exptl_crystal_description block
_exptl_crystal_F_000 4036
_exptl_crystal_size_max 0.400
_exptl_crystal_size_mid 0.200
_exptl_crystal_size_min 0.100
_refine_diff_density_max 0.540
_refine_diff_density_min -0.402
_refine_diff_density_rms 0.074
_refine_ls_abs_structure_details
; 
 Flack x determined using 3520 quotients [(I+)-(I-)]/[(I+)+(I-)] 
 (Parsons, Flack and Wagner, Acta Cryst. B69 (2013) 249-259). 
;
_refine_ls_abs_structure_Flack 0.000(7)
_refine_ls_extinction_method none
_refine_ls_goodness_of_fit_ref 1.002
_refine_ls_hydrogen_treatment constr
_refine_ls_matrix_type full
_refine_ls_number_parameters 1181
_refine_ls_number_reflns 20288
_refine_ls_number_restraints 1
_refine_ls_restrained_S_all 1.002
_refine_ls_R_factor_all 0.1364
_refine_ls_R_factor_gt 0.0571
_refine_ls_shift/su_max 0.001
_refine_ls_shift/su_mean 0.000
_refine_ls_structure_factor_coef Fsqd
_refine_ls_weighting_details 'w=1/[\s^2^(Fo^2^)+(0.0496P)^2^] where P=(Fo^2^+2Fc^2^)/3'
_refine_ls_weighting_scheme calc
_refine_ls_wR_factor_gt 0.1019
_refine_ls_wR_factor_ref 0.1244
_reflns_Friedel_coverage 0.644
_reflns_Friedel_fraction_full 0.762
_reflns_Friedel_fraction_max 0.683
_reflns_number_gt 11504
_reflns_number_total 20288
_reflns_threshold_expression 'I > 2\s(I)'
_cod_data_source_file allcif.cif
_cod_data_source_block 6
_cod_depositor_comments
;
The following automatic conversions were performed:

data item '_exptl_absorpt_correction_type' value 'multi_scan' was
changed to 'multi-scan' in accordance with the
/home/data/users/saulius/crontab/automatic-downloads/current/MDPI/lib/dictionaries/cif_core.dic
dictionary named 'cif_core.dic' version 2.4.2 last updated on
2011-04-26.

Automatic conversion script
Id: cif_fix_values 8170 2020-07-09 18:12:32Z antanas 
;
_cod_database_code 1570915
_shelx_shelxl_version_number 2014/7
_shelx_space_group_comment
; 
The symmetry employed for this shelxl refinement is uniquely defined 
by the following loop, which should always be used as a source of 
symmetry information in preference to the above space-group names. 
They are only intended as comments. 
;
_shelx_estimated_absorpt_t_min 0.759
_shelx_estimated_absorpt_t_max 0.931

loop_
_space_group_symop_operation_xyz
'x, y, z'
'-x, -y, z+1/2'
'-x+1/2, y+1/2, z+1/2'
'x+1/2, -y+1/2, z'

loop_
_atom_site_label
_atom_site_type_symbol
_atom_site_fract_x
_atom_site_fract_y
_atom_site_fract_z
_atom_site_U_iso_or_equiv
_atom_site_adp_type
_atom_site_occupancy
_atom_site_site_symmetry_order
_atom_site_calc_flag
_atom_site_refinement_flags_posn
_atom_site_refinement_flags_adp
_atom_site_refinement_flags_occupancy
_atom_site_disorder_assembly
_atom_site_disorder_group
Cu1 Cu 1.51058(4) 0.90734(3) -1.32340(5) 0.0451(2) Uani 1 1 d . . . . .
Cu2 Cu 1.42625(3) 0.53325(3) -2.12159(4) 0.02344(19) Uani 1 1 d . . . . .
Cu3 Cu 0.92396(3) 0.03843(3) -2.00737(4) 0.02423(19) Uani 1 1 d . . . . .
O1 O 1.6914(3) 0.9589(2) -1.0868(3) 0.082(2) Uani 1 1 d . . . . .
O2 O 1.3767(3) 0.8503(3) -0.5696(3) 0.089(2) Uani 1 1 d . . . . .
O3 O 0.7519(2) -0.2358(3) -1.2496(4) 0.089(2) Uani 1 1 d . . . . .
O4 O 0.7957(3) 0.0399(3) -1.7069(4) 0.124(3) Uani 1 1 d . . . . .
O5 O 1.49655(18) 0.56528(19) -2.0723(3) 0.0359(12) Uani 1 1 d . . . . .
O6 O 1.48570(19) 0.5155(2) -1.9685(2) 0.0365(12) Uani 1 1 d . . . . .
O7 O 1.5221(2) 0.9019(2) -1.4303(3) 0.0523(14) Uani 1 1 d . . . . .
O8 O 1.5000(2) 0.8156(2) -1.4023(3) 0.0528(14) Uani 1 1 d . . . . .
O9 O 1.87600(19) 0.92437(17) -2.0515(3) 0.0372(12) Uani 1 1 d . . . . .
O10 O 1.86144(19) 0.99157(18) -1.9674(3) 0.0351(12) Uani 1 1 d . . . . .
O11 O 1.35656(18) 0.49344(18) -2.1574(3) 0.0347(12) Uani 1 1 d . . . . .
O12 O 1.36490(18) 0.42459(17) -2.0742(3) 0.0344(11) Uani 1 1 d . . . . .
O13 O 0.98630(19) 0.07720(18) -2.0620(3) 0.0339(11) Uani 1 1 d . . . . .
O14 O 0.97913(19) 0.02434(19) -2.1655(2) 0.0322(11) Uani 1 1 d . . . . .
O15 O 0.9992(2) 0.3979(2) -2.7180(3) 0.0517(15) Uani 1 1 d . . . . .
O16 O 0.9654(2) 0.3119(2) -2.7268(3) 0.0602(15) Uani 1 1 d . . . . .
O17 O 0.3556(2) 0.2364(2) -1.6658(3) 0.0838(19) Uani 1 1 d . . . . .
H17C H 0.3394 0.2280 -1.7072 0.101 Uiso 1 1 d R U . . .
H17D H 0.3880 0.2180 -1.6597 0.101 Uiso 1 1 d R U . . .
O18 O 0.8938(2) -0.2683(2) -1.4615(3) 0.0780(18) Uani 1 1 d . . . . .
H18A H 0.8770 -0.2917 -1.4900 0.094 Uiso 1 1 d R U . . .
H18B H 0.9293 -0.2791 -1.4505 0.094 Uiso 1 1 d R U . . .
N1 N 1.5995(3) 0.9279(2) -1.3186(4) 0.0491(16) Uani 1 1 d . . . . .
N2 N 1.7046(3) 0.8764(3) -1.1385(4) 0.067(2) Uani 1 1 d . . . . .
H2A H 1.6997 0.8415 -1.1340 0.080 Uiso 1 1 calc R U . . .
N3 N 1.3313(3) 0.9318(3) -0.5415(4) 0.071(2) Uani 1 1 d . . . . .
H3A H 1.3278 0.9658 -0.5535 0.085 Uiso 1 1 calc R U . . .
N4 N 1.4199(3) 0.9197(3) -0.3341(4) 0.064(2) Uani 1 1 d . . . . .
N5 N 0.9224(2) -0.0876(2) -1.2182(3) 0.0278(13) Uani 1 1 d . . . . .
N6 N 0.8318(3) -0.2509(2) -1.3239(4) 0.0541(17) Uani 1 1 d . . . . .
H6A H 0.8440 -0.2620 -1.3669 0.065 Uiso 1 1 calc R U . . .
N7 N 0.9244(2) 0.0955(2) -1.9137(3) 0.0305(13) Uani 1 1 d . . . . .
N8 N 0.8937(3) 0.0437(4) -1.6875(4) 0.080(2) Uani 1 1 d . . . . .
H8A H 0.9258 0.0248 -1.6781 0.096 Uiso 1 1 calc R U . . .
C1 C 1.6261(5) 0.9555(3) -1.3741(5) 0.069(3) Uani 1 1 d . . . . .
H1A H 1.6016 0.9691 -1.4120 0.082 Uiso 1 1 calc R U . . .
C2 C 1.6864(5) 0.9649(4) -1.3782(6) 0.090(3) Uani 1 1 d . . . . .
H2B H 1.7028 0.9841 -1.4181 0.108 Uiso 1 1 calc R U . . .
C3 C 1.7224(5) 0.9456(4) -1.3229(7) 0.085(3) Uani 1 1 d . . . . .
H3B H 1.7640 0.9512 -1.3256 0.102 Uiso 1 1 calc R U . . .
C4 C 1.6984(4) 0.9176(3) -1.2622(5) 0.057(2) Uani 1 1 d . . . . .
C5 C 1.6358(4) 0.9104(3) -1.2626(5) 0.053(2) Uani 1 1 d . . . . .
H5A H 1.6180 0.8927 -1.2223 0.064 Uiso 1 1 calc R U . . .
C6 C 1.7372(4) 0.8963(4) -1.2021(6) 0.077(3) Uani 1 1 d . . . . .
H6B H 1.7619 0.8667 -1.2218 0.092 Uiso 1 1 calc R U . . .
H6C H 1.7643 0.9254 -1.1861 0.092 Uiso 1 1 calc R U . . .
C7 C 1.6816(4) 0.9088(4) -1.0862(5) 0.058(2) Uani 1 1 d . . . . .
C8 C 1.6438(4) 0.8831(4) -1.0269(5) 0.072(3) Uani 1 1 d . . . . .
H8B H 1.6148 0.8588 -1.0507 0.086 Uiso 1 1 calc R U . . .
H8C H 1.6699 0.8605 -0.9961 0.086 Uiso 1 1 calc R U . . .
C9 C 1.6102(4) 0.9209(4) -0.9778(5) 0.075(3) Uani 1 1 d . . . . .
H9A H 1.5824 0.9425 -1.0078 0.090 Uiso 1 1 calc R U . . .
H9B H 1.6386 0.9460 -0.9546 0.090 Uiso 1 1 calc R U . . .
C10 C 1.5746(4) 0.8917(4) -0.9175(5) 0.072(3) Uani 1 1 d . . . . .
H10A H 1.5458 0.8672 -0.9413 0.086 Uiso 1 1 calc R U . . .
H10B H 1.6024 0.8692 -0.8890 0.086 Uiso 1 1 calc R U . . .
C11 C 1.5412(5) 0.9272(4) -0.8654(6) 0.094(3) Uani 1 1 d . . . . .
H11A H 1.5135 0.9500 -0.8936 0.113 Uiso 1 1 calc R U . . .
H11B H 1.5699 0.9513 -0.8407 0.113 Uiso 1 1 calc R U . . .
C12 C 1.5050(4) 0.8959(4) -0.8056(5) 0.077(3) Uani 1 1 d . . . . .
H12A H 1.4758 0.8725 -0.8305 0.093 Uiso 1 1 calc R U . . .
H12B H 1.5327 0.8722 -0.7787 0.093 Uiso 1 1 calc R U . . .
C13 C 1.4731(5) 0.9297(4) -0.7521(6) 0.096(3) Uani 1 1 d . . . . .
H13A H 1.4456 0.9537 -0.7789 0.115 Uiso 1 1 calc R U . . .
H13B H 1.5023 0.9528 -0.7266 0.115 Uiso 1 1 calc R U . . .
C14 C 1.4362(5) 0.8973(4) -0.6926(6) 0.089(3) Uani 1 1 d . . . . .
H14A H 1.4071 0.8739 -0.7179 0.107 Uiso 1 1 calc R U . . .
H14B H 1.4637 0.8737 -0.6651 0.107 Uiso 1 1 calc R U . . .
C15 C 1.4045(5) 0.9321(5) -0.6409(6) 0.106(4) Uani 1 1 d . . . . .
H15A H 1.3772 0.9558 -0.6687 0.127 Uiso 1 1 calc R U . . .
H15B H 1.4337 0.9554 -0.6158 0.127 Uiso 1 1 calc R U . . .
C16 C 1.3673(4) 0.9003(5) -0.5811(5) 0.074(3) Uani 1 1 d . . . . .
C17 C 1.2969(4) 0.9111(4) -0.4779(6) 0.077(3) Uani 1 1 d . . . . .
H17A H 1.2897 0.8721 -0.4846 0.092 Uiso 1 1 calc R U . . .
H17B H 1.2578 0.9292 -0.4766 0.092 Uiso 1 1 calc R U . . .
C18 C 1.3280(4) 0.9199(3) -0.4061(5) 0.069(3) Uani 1 1 d . . . . .
C19 C 1.2881(8) 0.9185(7) -0.3528(10) 0.056(5) Uiso 0.5 1 d . . P A 1
H19A H 1.2467 0.9222 -0.3612 0.067 Uiso 0.5 1 calc R U P A 1
C20 C 1.3120(11) 0.9112(11) -0.2843(16) 0.127(9) Uiso 0.5 1 d . . P A 1
H20A H 1.2876 0.9043 -0.2431 0.153 Uiso 0.5 1 calc R U P A 1
C21 C 1.3772(9) 0.9145(8) -0.2777(12) 0.077(6) Uiso 0.5 1 d . . P A 1
H21A H 1.3925 0.9129 -0.2295 0.092 Uiso 0.5 1 calc R U P A 1
C19' C 1.3020(6) 0.9429(6) -0.3330(9) 0.036(4) Uiso 0.5 1 d . . P A 2
H19B H 1.2612 0.9525 -0.3331 0.043 Uiso 0.5 1 calc R U P A 2
C20' C 1.3298(6) 0.9496(6) -0.2746(9) 0.044(4) Uiso 0.5 1 d . . P A 2
H20B H 1.3083 0.9584 -0.2316 0.053 Uiso 0.5 1 calc R U P A 2
C21' C 1.3925(6) 0.9446(6) -0.2709(8) 0.033(3) Uiso 0.5 1 d . . P A 2
H21B H 1.4148 0.9565 -0.2301 0.040 Uiso 0.5 1 calc R U P A 2
C22 C 1.3905(4) 0.9138(3) -0.3978(5) 0.056(2) Uani 1 1 d . . . . .
H22A H 1.4130 0.9050 -0.4400 0.068 Uiso 1 1 calc R U . . .
C23 C 1.5060(3) 0.5561(3) -2.0054(4) 0.0295(16) Uani 1 1 d . . . . .
C24 C 1.5418(2) 0.5978(2) -1.9626(3) 0.0236(14) Uani 1 1 d . . . . .
C25 C 1.5484(3) 0.6496(3) -1.9913(4) 0.0338(16) Uani 1 1 d . . . . .
H25A H 1.5347 0.6568 -2.0393 0.041 Uiso 1 1 calc R U . . .
C26 C 1.5749(3) 0.6912(3) -1.9508(4) 0.0360(18) Uani 1 1 d . . . . .
H26A H 1.5785 0.7262 -1.9711 0.043 Uiso 1 1 calc R U . . .
C27 C 1.5962(2) 0.6804(3) -1.8794(4) 0.0253(15) Uani 1 1 d . . . . .
C28 C 1.5911(3) 0.6283(3) -1.8511(4) 0.0330(17) Uani 1 1 d . . . . .
H28A H 1.6062 0.6203 -1.8039 0.040 Uiso 1 1 calc R U . . .
C29 C 1.5630(3) 0.5873(3) -1.8932(4) 0.0341(17) Uani 1 1 d . . . . .
H29A H 1.5589 0.5523 -1.8733 0.041 Uiso 1 1 calc R U . . .
C30 C 1.6239(2) 0.7258(2) -1.8353(3) 0.0256(15) Uani 1 1 d . . . . .
C31 C 1.6699(2) 0.7570(2) -1.8663(3) 0.0284(16) Uani 1 1 d . . . . .
H31A H 1.6839 0.7487 -1.9138 0.034 Uiso 1 1 calc R U . . .
C32 C 1.6953(2) 0.8007(2) -1.8268(4) 0.0281(15) Uani 1 1 d . . . . .
C33 C 1.6740(3) 0.8119(3) -1.7572(3) 0.0305(16) Uani 1 1 d . . . . .
H33A H 1.6916 0.8404 -1.7303 0.037 Uiso 1 1 calc R U . . .
C34 C 1.6271(3) 0.7826(3) -1.7251(4) 0.0321(16) Uani 1 1 d . . . . .
C35 C 1.6017(3) 0.7389(3) -1.7651(4) 0.0305(16) Uani 1 1 d . . . . .
H35A H 1.5700 0.7186 -1.7447 0.037 Uiso 1 1 calc R U . . .
C36 C 1.6007(3) 0.7996(3) -1.6525(3) 0.0320(17) Uani 1 1 d . . . . .
C37 C 1.6002(3) 0.8547(3) -1.6304(4) 0.0421(18) Uani 1 1 d . . . . .
H37A H 1.6174 0.8810 -1.6616 0.050 Uiso 1 1 calc R U . . .
C38 C 1.5751(3) 0.8715(3) -1.5641(4) 0.0385(18) Uani 1 1 d . . . . .
H38A H 1.5765 0.9083 -1.5505 0.046 Uiso 1 1 calc R U . . .
C39 C 1.5482(3) 0.8342(3) -1.5181(4) 0.0359(17) Uani 1 1 d . . . . .
C40 C 1.5466(3) 0.7789(3) -1.5397(4) 0.0397(18) Uani 1 1 d . . . . .
H40A H 1.5271 0.7532 -1.5097 0.048 Uiso 1 1 calc R U . . .
C41 C 1.5734(3) 0.7623(3) -1.6046(4) 0.0358(18) Uani 1 1 d . . . . .
H41A H 1.5734 0.7252 -1.6169 0.043 Uiso 1 1 calc R U . . .
C42 C 1.5211(3) 0.8500(4) -1.4453(4) 0.0412(19) Uani 1 1 d . . . . .
C43 C 1.7412(2) 0.8360(3) -1.8640(3) 0.0254(15) Uani 1 1 d . . . . .
C44 C 1.7774(3) 0.8157(3) -1.9200(4) 0.0360(17) Uani 1 1 d . . . . .
H44A H 1.7774 0.7782 -1.9302 0.043 Uiso 1 1 calc R U . . .
C45 C 1.8141(3) 0.8506(3) -1.9617(4) 0.0356(17) Uani 1 1 d . . . . .
H45A H 1.8382 0.8363 -1.9996 0.043 Uiso 1 1 calc R U . . .
C46 C 1.8151(3) 0.9060(3) -1.9474(4) 0.0287(16) Uani 1 1 d . . . . .
C47 C 1.7814(3) 0.9260(3) -1.8889(4) 0.0361(18) Uani 1 1 d . . . . .
H47A H 1.7841 0.9629 -1.8759 0.043 Uiso 1 1 calc R U . . .
C48 C 1.7439(3) 0.8917(3) -1.8498(4) 0.043(2) Uani 1 1 d . . . . .
H48A H 1.7195 0.9063 -1.8125 0.051 Uiso 1 1 calc R U . . .
C49 C 1.8538(3) 0.9431(3) -1.9926(4) 0.0289(16) Uani 1 1 d . . . . .
C50 C 0.9282(3) -0.0651(3) -1.2861(4) 0.0395(18) Uani 1 1 d . . . . .
H50A H 0.9393 -0.0284 -1.2896 0.047 Uiso 1 1 calc R U . . .
C51 C 0.9184(3) -0.0940(3) -1.3506(4) 0.055(2) Uani 1 1 d . . . . .
H51A H 0.9235 -0.0773 -1.3967 0.066 Uiso 1 1 calc R U . . .
C52 C 0.9012(3) -0.1473(3) -1.3461(4) 0.049(2) Uani 1 1 d . . . . .
H52A H 0.8945 -0.1671 -1.3897 0.059 Uiso 1 1 calc R U . . .
C53 C 0.8935(3) -0.1725(3) -1.2786(4) 0.0340(16) Uani 1 1 d . . . . .
C54 C 0.9048(2) -0.1400(3) -1.2161(4) 0.0301(16) Uani 1 1 d . . . . .
H54A H 0.8996 -0.1561 -1.1695 0.036 Uiso 1 1 calc R U . . .
C55 C 0.8764(3) -0.2320(3) -1.2705(4) 0.055(2) Uani 1 1 d . . . . .
H55A H 0.9127 -0.2542 -1.2758 0.066 Uiso 1 1 calc R U . . .
H55B H 0.8607 -0.2378 -1.2207 0.066 Uiso 1 1 calc R U . . .
C56 C 0.7724(4) -0.2518(3) -1.3091(6) 0.060(2) Uani 1 1 d . . . . .
C57 C 0.7330(4) -0.2721(4) -1.3737(6) 0.086(3) Uani 1 1 d . . . . .
H57A H 0.7591 -0.2832 -1.4145 0.103 Uiso 1 1 calc R U . . .
H57B H 0.7107 -0.3043 -1.3575 0.103 Uiso 1 1 calc R U . . .
C58 C 0.6902(5) -0.2315(6) -1.4011(7) 0.125(4) Uani 1 1 d . . . . .
H58A H 0.6641 -0.2206 -1.3601 0.150 Uiso 1 1 calc R U . . .
H58B H 0.6647 -0.2488 -1.4384 0.150 Uiso 1 1 calc R U . . .
C59 C 0.7178(6) -0.1801(5) -1.4347(10) 0.137(5) Uani 1 1 d . . . . .
C61 C 1.3438(2) 0.4461(3) -2.1319(4) 0.0295(17) Uani 1 1 d . . . . .
C62 C 1.3020(3) 0.4123(3) -2.1791(4) 0.0274(15) Uani 1 1 d . . . . .
C63 C 1.2686(3) 0.4355(3) -2.2351(5) 0.057(2) Uani 1 1 d . . . . .
H63A H 1.2710 0.4732 -2.2429 0.069 Uiso 1 1 calc R U . . .
C64 C 1.2310(3) 0.4040(3) -2.2808(4) 0.056(2) Uani 1 1 d . . . . .
H64A H 1.2111 0.4204 -2.3207 0.067 Uiso 1 1 calc R U . . .
C65 C 1.2232(2) 0.3491(3) -2.2671(4) 0.0270(15) Uani 1 1 d . . . . .
C66 C 1.2588(3) 0.3260(3) -2.2110(4) 0.0387(18) Uani 1 1 d . . . . .
H66A H 1.2565 0.2883 -2.2029 0.046 Uiso 1 1 calc R U . . .
C67 C 1.2962(3) 0.3559(3) -2.1684(4) 0.0374(18) Uani 1 1 d . . . . .
H67A H 1.3186 0.3388 -2.1312 0.045 Uiso 1 1 calc R U . . .
C68 C 1.1769(2) 0.3156(3) -2.3075(3) 0.0280(16) Uani 1 1 d . . . . .
C69 C 1.1551(3) 0.3284(3) -2.3792(4) 0.0320(16) Uani 1 1 d . . . . .
H69A H 1.1721 0.3576 -2.4053 0.038 Uiso 1 1 calc R U . . .
C70 C 1.1088(3) 0.2982(3) -2.4112(4) 0.0318(16) Uani 1 1 d . . . . .
C71 C 1.0845(3) 0.2544(3) -2.3716(4) 0.0324(17) Uani 1 1 d . . . . .
H71A H 1.0535 0.2339 -2.3929 0.039 Uiso 1 1 calc R U . . .
C72 C 1.1052(3) 0.2404(2) -2.3016(4) 0.0283(16) Uani 1 1 d . . . . .
C73 C 1.1514(2) 0.2714(3) -2.2705(4) 0.0298(16) Uani 1 1 d . . . . .
H73A H 1.1657 0.2623 -2.2233 0.036 Uiso 1 1 calc R U . . .
C74 C 1.0782(2) 0.1950(3) -2.2578(4) 0.0313(17) Uani 1 1 d . . . . .
C75 C 1.0634(3) 0.1454(3) -2.2903(4) 0.0390(18) Uani 1 1 d . . . . .
H75A H 1.0710 0.1400 -2.3407 0.047 Uiso 1 1 calc R U . . .
C76 C 1.0378(3) 0.1042(3) -2.2499(4) 0.0381(18) Uani 1 1 d . . . . .
H76A H 1.0285 0.0710 -2.2729 0.046 Uiso 1 1 calc R U . . .
C77 C 1.0254(2) 0.1111(2) -2.1746(4) 0.0260(15) Uani 1 1 d . . . . .
C78 C 0.9947(2) 0.0673(3) -2.1308(4) 0.0296(17) Uani 1 1 d . . . . .
C79 C 1.0411(3) 0.1608(3) -2.1406(4) 0.0317(16) Uani 1 1 d . . . . .
H79A H 1.0341 0.1659 -2.0900 0.038 Uiso 1 1 calc R U . . .
C80 C 1.0669(3) 0.2023(3) -2.1824(4) 0.0318(17) Uani 1 1 d . . . . .
H80A H 1.0769 0.2355 -2.1597 0.038 Uiso 1 1 calc R U . . .
C81 C 1.0823(3) 0.3122(3) -2.4856(4) 0.0328(17) Uani 1 1 d . . . . .
C82 C 1.0758(3) 0.3659(3) -2.5089(4) 0.0454(19) Uani 1 1 d . . . . .
H82A H 1.0908 0.3943 -2.4796 0.055 Uiso 1 1 calc R U . . .
C83 C 1.0465(3) 0.3781(3) -2.5766(4) 0.0435(19) Uani 1 1 d . . . . .
H83A H 1.0420 0.4144 -2.5917 0.052 Uiso 1 1 calc R U . . .
C84 C 1.0243(3) 0.3358(3) -2.6210(4) 0.0379(17) Uani 1 1 d . . . . .
C85 C 1.0307(3) 0.2828(3) -2.5979(4) 0.043(2) Uani 1 1 d . . . . .
H85A H 1.0154 0.2544 -2.6270 0.051 Uiso 1 1 calc R U . . .
C86 C 1.0597(3) 0.2709(3) -2.5319(4) 0.044(2) Uani 1 1 d . . . . .
H86A H 1.0644 0.2344 -2.5178 0.053 Uiso 1 1 calc R U . . .
C87 C 0.9933(3) 0.3485(4) -2.6940(4) 0.044(2) Uani 1 1 d . . . . .
C88 C 0.9404(3) 0.1467(3) -1.9251(4) 0.0414(18) Uani 1 1 d . . . . .
H88A H 0.9479 0.1577 -1.9739 0.050 Uiso 1 1 calc R U . . .
C89 C 0.9469(3) 0.1852(3) -1.8696(5) 0.057(2) Uani 1 1 d . . . . .
H89A H 0.9597 0.2208 -1.8800 0.069 Uiso 1 1 calc R U . . .
C90 C 0.9336(3) 0.1688(3) -1.7974(5) 0.054(2) Uani 1 1 d . . . . .
H90A H 0.9367 0.1937 -1.7583 0.065 Uiso 1 1 calc R U . . .
C91 C 0.9154(3) 0.1150(3) -1.7837(4) 0.0423(19) Uani 1 1 d . . . . .
C92 C 0.9119(3) 0.0807(3) -1.8437(4) 0.0373(18) Uani 1 1 d . . . . .
H92A H 0.9000 0.0446 -1.8352 0.045 Uiso 1 1 calc R U . . .
C93 C 0.8997(5) 0.0991(4) -1.7043(4) 0.097(3) Uani 1 1 d . . . . .
H93A H 0.9307 0.1143 -1.6719 0.116 Uiso 1 1 calc R U . . .
H93B H 0.8618 0.1171 -1.6915 0.116 Uiso 1 1 calc R U . . .
C94 C 0.8398(4) 0.0186(5) -1.6854(5) 0.083(3) Uani 1 1 d . . . . .
C95 C 0.8307(7) -0.0442(7) -1.6749(10) 0.060(5) Uiso 0.5 1 d . . P B 1
H95A H 0.8146 -0.0555 -1.7228 0.071 Uiso 0.5 1 calc R U P B 1
H95B H 0.8719 -0.0579 -1.6742 0.071 Uiso 0.5 1 calc R U P B 1
C96 C 0.8065(11) -0.0733(11) -1.6345(15) 0.112(8) Uiso 0.5 1 d . . P B 1
H96A H 0.7661 -0.0609 -1.6477 0.134 Uiso 0.5 1 calc R U P B 1
H96B H 0.8159 -0.0517 -1.5905 0.134 Uiso 0.5 1 calc R U P B 1
C97 C 0.7868(10) -0.1178(10) -1.5955(13) 0.087(7) Uiso 0.5 1 d . . P B 1
H97A H 0.8267 -0.1256 -1.5753 0.104 Uiso 0.5 1 calc R U P B 1
H97B H 0.7682 -0.0956 -1.5569 0.104 Uiso 0.5 1 calc R U P B 1
C98 C 0.7694(13) -0.1522(13) -1.5764(17) 0.142(10) Uiso 0.5 1 d . . P B 1
H98A H 0.7811 -0.1746 -1.6188 0.170 Uiso 0.5 1 calc R U P B 1
H98B H 0.7276 -0.1428 -1.5871 0.170 Uiso 0.5 1 calc R U P B 1
C60 C 0.7556(10) -0.1980(9) -1.5269(13) 0.098(8) Uiso 0.5 1 d . . P B 1
H60A H 0.7931 -0.2172 -1.5161 0.118 Uiso 0.5 1 calc R U P B 1
H60B H 0.7295 -0.2234 -1.5534 0.118 Uiso 0.5 1 calc R U P B 1
C95' C 0.8442(9) -0.0249(9) -1.6221(14) 0.090(6) Uiso 0.5 1 d . . P B 2
H95C H 0.8682 -0.0537 -1.6448 0.108 Uiso 0.5 1 calc R U P B 2
H95D H 0.8711 -0.0074 -1.5866 0.108 Uiso 0.5 1 calc R U P B 2
C96' C 0.8144(13) -0.0470(11) -1.5875(17) 0.135(10) Uiso 0.5 1 d . . P B 2
H96C H 0.7754 -0.0416 -1.6114 0.161 Uiso 0.5 1 calc R U P B 2
H96D H 0.8129 -0.0247 -1.5427 0.161 Uiso 0.5 1 calc R U P B 2
C97' C 0.8092(10) -0.1087(9) -1.5554(14) 0.098(7) Uiso 0.5 1 d . . P B 2
H97C H 0.8129 -0.1338 -1.5971 0.118 Uiso 0.5 1 calc R U P B 2
H97D H 0.8438 -0.1150 -1.5232 0.118 Uiso 0.5 1 calc R U P B 2
C98' C 0.7599(8) -0.1224(8) -1.5177(12) 0.087(6) Uiso 0.5 1 d . . P B 2
H98C H 0.7262 -0.1093 -1.5475 0.105 Uiso 0.5 1 calc R U P B 2
H98D H 0.7605 -0.0997 -1.4733 0.105 Uiso 0.5 1 calc R U P B 2
C60' C 0.7408(9) -0.1809(8) -1.4906(12) 0.054(5) Uiso 0.5 1 d . . P B 2
H60C H 0.7135 -0.1970 -1.5269 0.064 Uiso 0.5 1 calc R U P B 2
H60D H 0.7765 -0.2040 -1.4876 0.064 Uiso 0.5 1 calc R U P B 2
O19 O 0.2094(7) 0.4542(6) -0.5194(8) 0.267(10) Uani 1 1 d . . . . .
N9 N 0.2449(4) 0.3750(5) -0.5558(6) 0.123(4) Uani 1 1 d . . . . .
C99 C 0.2877(6) 0.3767(12) -0.5017(13) 0.38(2) Uani 1 1 d . . . . .
H99A H 0.3118 0.3440 -0.5039 0.563 Uiso 1 1 calc R U . . .
H99B H 0.3131 0.4082 -0.5091 0.563 Uiso 1 1 calc R U . . .
H99C H 0.2684 0.3791 -0.4539 0.563 Uiso 1 1 calc R U . . .
C100 C 0.2348(10) 0.3326(7) -0.6051(14) 0.317(18) Uani 1 1 d . . . . .
H10C H 0.2018 0.3420 -0.6375 0.476 Uiso 1 1 calc R U . . .
H10D H 0.2707 0.3265 -0.6342 0.476 Uiso 1 1 calc R U . . .
H10E H 0.2250 0.2998 -0.5779 0.476 Uiso 1 1 calc R U . . .
C101 C 0.2057(5) 0.4183(8) -0.5618(7) 0.128(6) Uani 1 1 d . . . . .
H10F H 0.1765 0.4190 -0.5992 0.153 Uiso 1 1 calc R U . . .

loop_
_atom_site_aniso_label
_atom_site_aniso_U_11
_atom_site_aniso_U_22
_atom_site_aniso_U_33
_atom_site_aniso_U_23
_atom_site_aniso_U_13
_atom_site_aniso_U_12
Cu1 0.0628(6) 0.0457(5) 0.0268(5) 0.0051(5) 0.0174(5) 0.0112(5)
Cu2 0.0244(4) 0.0220(4) 0.0239(5) -0.0041(4) 0.0017(4) -0.0016(3)
Cu3 0.0260(4) 0.0221(4) 0.0246(5) 0.0042(4) 0.0004(4) -0.0004(3)
O1 0.093(4) 0.056(4) 0.097(5) -0.020(4) 0.005(4) -0.005(3)
O2 0.100(5) 0.085(5) 0.081(5) 0.034(4) 0.008(4) 0.025(4)
O3 0.066(4) 0.096(5) 0.106(6) -0.028(4) 0.014(4) 0.006(3)
O4 0.044(4) 0.194(8) 0.134(7) 0.055(6) -0.020(4) 0.036(4)
O5 0.040(3) 0.043(3) 0.024(3) -0.004(2) 0.004(2) -0.019(2)
O6 0.040(3) 0.033(3) 0.037(3) -0.002(2) -0.007(2) -0.011(2)
O7 0.059(3) 0.071(4) 0.027(3) -0.008(3) 0.018(2) 0.008(3)
O8 0.069(3) 0.060(4) 0.029(3) 0.015(3) 0.024(3) 0.017(3)
O9 0.047(3) 0.032(3) 0.033(3) 0.000(2) 0.013(2) -0.010(2)
O10 0.043(3) 0.025(3) 0.038(3) 0.004(2) 0.014(2) -0.006(2)
O11 0.037(3) 0.025(3) 0.042(3) 0.003(2) -0.011(2) -0.009(2)
O12 0.034(3) 0.038(3) 0.031(3) -0.001(2) -0.006(2) -0.009(2)
O13 0.042(3) 0.037(3) 0.023(3) 0.007(2) 0.003(2) -0.011(2)
O14 0.039(3) 0.023(3) 0.035(3) 0.005(2) 0.004(2) -0.008(2)
O15 0.068(4) 0.063(4) 0.024(3) 0.013(3) -0.018(2) -0.013(3)
O16 0.070(4) 0.074(4) 0.037(3) -0.002(3) -0.020(3) -0.007(3)
O17 0.076(4) 0.081(4) 0.095(5) 0.018(4) -0.010(3) 0.004(3)
O18 0.064(3) 0.071(4) 0.099(5) -0.041(4) 0.005(3) 0.005(3)
N1 0.072(4) 0.049(4) 0.027(4) -0.008(3) 0.017(4) -0.005(3)
N2 0.073(5) 0.051(5) 0.077(6) -0.015(4) -0.013(4) 0.012(4)
N3 0.073(5) 0.063(5) 0.076(6) 0.035(5) -0.010(5) 0.008(4)
N4 0.073(5) 0.089(5) 0.031(4) 0.027(4) 0.031(4) 0.041(4)
N5 0.033(3) 0.024(3) 0.027(4) 0.006(3) 0.002(2) 0.000(2)
N6 0.054(4) 0.043(4) 0.065(4) -0.023(4) 0.002(4) -0.013(3)
N7 0.036(3) 0.034(4) 0.022(4) -0.001(3) 0.001(3) 0.001(3)
N8 0.045(4) 0.134(7) 0.061(5) 0.058(5) -0.009(4) 0.006(5)
C1 0.105(8) 0.063(6) 0.037(5) -0.007(5) 0.015(5) -0.023(5)
C2 0.116(9) 0.087(8) 0.068(8) -0.019(6) 0.023(7) -0.051(7)
C3 0.086(7) 0.087(7) 0.081(8) -0.035(7) 0.038(7) -0.050(6)
C4 0.061(6) 0.066(6) 0.045(6) -0.022(5) 0.008(5) -0.010(5)
C5 0.071(6) 0.040(5) 0.049(6) -0.010(4) 0.024(5) -0.009(4)
C6 0.059(6) 0.070(7) 0.101(9) -0.015(6) 0.020(6) -0.004(5)
C7 0.060(5) 0.051(6) 0.063(7) -0.008(5) -0.017(5) 0.004(5)
C8 0.089(7) 0.071(7) 0.056(6) -0.013(5) -0.023(5) 0.004(5)
C9 0.065(6) 0.084(7) 0.075(7) 0.011(6) -0.008(5) 0.011(5)
C10 0.080(6) 0.066(6) 0.070(7) 0.000(5) -0.015(5) 0.012(5)
C11 0.098(7) 0.100(8) 0.084(8) 0.024(7) 0.025(7) 0.011(7)
C12 0.086(6) 0.091(7) 0.055(7) 0.007(6) -0.007(5) 0.001(6)
C13 0.136(9) 0.075(8) 0.077(8) 0.024(6) 0.020(7) 0.025(7)
C14 0.087(7) 0.107(9) 0.075(8) 0.011(7) -0.002(6) 0.006(6)
C15 0.139(9) 0.109(9) 0.070(8) 0.030(7) 0.012(7) 0.022(8)
C16 0.078(7) 0.091(8) 0.051(7) 0.032(6) -0.010(5) 0.004(6)
C17 0.061(6) 0.078(7) 0.091(8) 0.033(6) 0.009(6) 0.003(5)
C18 0.070(6) 0.065(6) 0.071(7) 0.043(5) 0.013(6) 0.018(5)
C22 0.055(5) 0.063(6) 0.051(6) 0.017(4) 0.014(5) 0.016(4)
C23 0.028(3) 0.037(4) 0.023(4) -0.012(4) 0.001(3) -0.002(3)
C24 0.020(3) 0.026(4) 0.025(4) 0.000(3) 0.001(3) -0.008(3)
C25 0.042(4) 0.039(5) 0.020(4) -0.007(3) -0.004(3) -0.004(3)
C26 0.046(4) 0.027(4) 0.036(5) 0.002(3) -0.003(4) -0.014(3)
C27 0.019(3) 0.033(4) 0.023(4) -0.009(3) 0.007(3) -0.007(3)
C28 0.034(4) 0.044(5) 0.021(4) 0.002(3) -0.005(3) -0.011(3)
C29 0.041(4) 0.025(4) 0.036(5) 0.000(3) -0.003(3) -0.007(3)
C30 0.023(3) 0.034(4) 0.019(4) -0.004(3) 0.001(3) -0.003(3)
C31 0.030(3) 0.042(4) 0.013(4) -0.004(3) 0.006(3) -0.012(3)
C32 0.030(3) 0.031(4) 0.023(4) -0.003(3) 0.002(3) -0.006(3)
C33 0.035(4) 0.036(4) 0.020(4) -0.010(3) 0.002(3) -0.016(3)
C34 0.033(4) 0.038(4) 0.025(4) -0.003(3) 0.002(3) -0.008(3)
C35 0.026(3) 0.036(4) 0.029(4) -0.006(3) 0.003(3) -0.012(3)
C36 0.033(4) 0.041(4) 0.022(4) -0.008(3) 0.009(3) -0.013(3)
C37 0.054(4) 0.044(5) 0.028(4) -0.001(4) 0.012(4) -0.020(3)
C38 0.047(4) 0.044(4) 0.025(4) -0.013(4) 0.015(3) -0.007(3)
C39 0.035(4) 0.048(5) 0.025(4) -0.004(4) 0.002(3) 0.004(3)
C40 0.045(4) 0.048(5) 0.027(4) 0.003(4) 0.015(3) -0.006(4)
C41 0.044(4) 0.033(4) 0.031(5) -0.006(3) 0.013(3) -0.010(3)
C42 0.041(4) 0.060(6) 0.023(5) -0.004(4) 0.009(4) 0.005(4)
C43 0.025(3) 0.028(4) 0.024(4) 0.001(3) 0.002(3) -0.004(3)
C44 0.044(4) 0.021(4) 0.043(5) 0.002(3) 0.010(4) -0.006(3)
C45 0.039(4) 0.034(4) 0.034(4) -0.004(3) 0.010(3) -0.004(3)
C46 0.025(3) 0.025(4) 0.036(4) 0.003(3) 0.004(3) -0.006(3)
C47 0.043(4) 0.030(4) 0.036(5) -0.008(3) 0.015(4) -0.014(3)
C48 0.043(4) 0.043(5) 0.042(5) -0.016(4) 0.024(3) -0.019(3)
C49 0.027(3) 0.035(4) 0.025(4) 0.008(4) 0.004(3) -0.006(3)
C50 0.055(4) 0.026(4) 0.038(5) 0.001(4) 0.001(4) 0.003(3)
C51 0.077(6) 0.058(6) 0.029(5) 0.002(4) -0.006(4) -0.007(5)
C52 0.065(5) 0.050(5) 0.032(5) -0.015(4) -0.008(4) -0.001(4)
C53 0.039(4) 0.029(4) 0.035(5) -0.003(4) -0.001(3) -0.003(3)
C54 0.028(3) 0.035(4) 0.027(4) 0.005(3) 0.000(3) 0.008(3)
C55 0.059(5) 0.043(5) 0.064(6) -0.019(4) -0.009(4) 0.002(4)
C56 0.060(6) 0.040(5) 0.081(7) -0.011(5) -0.003(6) 0.000(4)
C57 0.052(5) 0.058(6) 0.147(10) -0.016(6) -0.025(6) -0.020(5)
C58 0.086(8) 0.164(13) 0.126(11) -0.012(9) -0.030(7) 0.003(9)
C59 0.141(12) 0.074(9) 0.195(16) 0.029(10) -0.049(11) -0.028(8)
C61 0.018(3) 0.018(4) 0.052(5) -0.009(4) 0.002(3) -0.002(3)
C62 0.026(3) 0.027(4) 0.030(4) 0.002(3) 0.000(3) -0.003(3)
C63 0.071(5) 0.031(4) 0.070(6) 0.021(4) -0.037(5) -0.023(4)
C64 0.072(5) 0.042(5) 0.053(5) 0.025(4) -0.039(4) -0.026(4)
C65 0.024(3) 0.031(4) 0.026(4) 0.004(3) 0.004(3) -0.009(3)
C66 0.050(4) 0.019(4) 0.047(5) 0.010(3) -0.009(4) -0.013(3)
C67 0.036(4) 0.042(5) 0.035(5) 0.005(4) -0.014(3) -0.008(3)
C68 0.026(3) 0.032(4) 0.026(4) 0.001(3) 0.001(3) -0.007(3)
C69 0.031(4) 0.039(4) 0.026(4) 0.014(3) -0.004(3) -0.011(3)
C70 0.031(4) 0.036(4) 0.028(4) 0.010(3) -0.001(3) -0.010(3)
C71 0.039(4) 0.032(4) 0.026(4) 0.004(3) -0.012(3) -0.016(3)
C72 0.026(3) 0.029(4) 0.030(4) 0.010(3) -0.004(3) -0.008(3)
C73 0.031(3) 0.032(4) 0.026(4) 0.009(3) -0.006(3) -0.006(3)
C74 0.025(3) 0.037(4) 0.032(4) 0.010(3) -0.006(3) -0.009(3)
C75 0.049(4) 0.049(5) 0.019(4) -0.004(4) -0.004(3) -0.018(4)
C76 0.044(4) 0.042(5) 0.029(5) 0.005(3) -0.003(3) -0.015(3)
C77 0.021(3) 0.026(4) 0.031(4) 0.013(3) 0.001(3) -0.003(3)
C78 0.019(3) 0.033(4) 0.037(5) 0.017(4) 0.000(3) 0.003(3)
C79 0.029(3) 0.037(4) 0.029(4) 0.004(3) 0.001(3) -0.009(3)
C80 0.038(4) 0.037(4) 0.020(4) 0.002(3) -0.001(3) -0.012(3)
C81 0.033(4) 0.046(5) 0.020(4) 0.007(3) -0.004(3) -0.009(3)
C82 0.052(4) 0.047(5) 0.038(5) 0.009(4) -0.022(4) -0.023(4)
C83 0.048(4) 0.045(5) 0.037(5) 0.011(4) -0.006(4) -0.002(4)
C84 0.034(4) 0.054(5) 0.026(4) 0.001(4) -0.001(3) -0.006(3)
C85 0.041(4) 0.056(5) 0.032(5) 0.001(4) -0.015(3) -0.011(4)
C86 0.041(4) 0.053(5) 0.039(5) 0.007(4) -0.004(4) -0.006(4)
C87 0.046(5) 0.064(6) 0.023(5) 0.012(4) -0.012(4) -0.005(4)
C88 0.065(5) 0.026(4) 0.033(5) -0.002(4) 0.007(4) -0.001(3)
C89 0.083(6) 0.035(5) 0.054(6) -0.004(5) 0.000(5) -0.003(4)
C90 0.058(5) 0.053(6) 0.051(6) -0.026(5) -0.020(4) 0.011(4)
C91 0.044(4) 0.059(6) 0.023(5) 0.001(4) -0.009(3) -0.002(4)
C92 0.039(4) 0.033(4) 0.040(5) 0.002(4) -0.012(3) 0.001(3)
C93 0.149(10) 0.117(10) 0.025(5) 0.001(6) -0.009(6) -0.027(7)
C94 0.041(5) 0.127(9) 0.079(7) 0.018(6) 0.004(5) 0.030(6)
O19 0.334(19) 0.256(15) 0.211(14) -0.113(11) 0.118(13) -0.189(14)
N9 0.060(6) 0.186(12) 0.123(10) 0.080(9) 0.007(6) 0.012(7)
C99 0.064(9) 0.70(5) 0.36(3) 0.42(3) -0.014(13) 0.012(16)
C100 0.36(3) 0.19(2) 0.40(3) -0.15(2) 0.27(3) -0.13(2)
C101 0.071(8) 0.243(18) 0.068(9) 0.057(11) -0.022(7) -0.083(10)

loop_
_atom_type_symbol
_atom_type_description
_atom_type_scat_dispersion_real
_atom_type_scat_dispersion_imag
_atom_type_scat_source
C C 0.0033 0.0016 'International Tables Vol C Tables 4.2.6.8 and 6.1.1.4'
H H 0.0000 0.0000 'International Tables Vol C Tables 4.2.6.8 and 6.1.1.4'
N N 0.0061 0.0033 'International Tables Vol C Tables 4.2.6.8 and 6.1.1.4'
O O 0.0106 0.0060 'International Tables Vol C Tables 4.2.6.8 and 6.1.1.4'
Cu Cu 0.3201 1.2651 'International Tables Vol C Tables 4.2.6.8 and 6.1.1.4'

loop_
_geom_angle_atom_site_label_1
_geom_angle_atom_site_label_2
_geom_angle_atom_site_label_3
_geom_angle
_geom_angle_site_symmetry_1
_geom_angle_site_symmetry_3
_geom_angle_publ_flag
O15 Cu1 O7 169.1(2) 3_756 . ?
O15 Cu1 N1 95.6(2) 3_756 . ?
O7 Cu1 N1 86.1(2) . . ?
O15 Cu1 N4 90.0(2) 3_756 1_554 ?
O7 Cu1 N4 92.6(3) . 1_554 ?
N1 Cu1 N4 157.0(3) . 1_554 ?
O11 Cu2 O5 170.9(2) . . ?
O11 Cu2 O9 91.55(19) . 4_465 ?
O5 Cu2 O9 87.06(19) . 4_465 ?
O11 Cu2 O14 88.96(19) . 4 ?
O5 Cu2 O14 89.70(18) . 4 ?
O9 Cu2 O14 162.5(2) 4_465 4 ?
O11 Cu2 N5 90.50(19) . 4_554 ?
O5 Cu2 N5 98.6(2) . 4_554 ?
O9 Cu2 N5 99.68(19) 4_465 4_554 ?
O14 Cu2 N5 97.76(19) 4 4_554 ?
O11 Cu2 Cu3 85.04(14) . 4 ?
O5 Cu2 Cu3 85.89(14) . 4 ?
O9 Cu2 Cu3 80.93(13) 4_465 4 ?
O14 Cu2 Cu3 81.73(14) 4 4 ?
N5 Cu2 Cu3 175.52(13) 4_554 4 ?
O10 Cu3 O13 170.2(2) 1_445 . ?
O10 Cu3 O12 91.31(18) 1_445 4_455 ?
O13 Cu3 O12 86.55(19) . 4_455 ?
O10 Cu3 O6 88.29(19) 1_445 4_455 ?
O13 Cu3 O6 90.69(18) . 4_455 ?
O12 Cu3 O6 161.28(19) 4_455 4_455 ?
O10 Cu3 N7 95.3(2) 1_445 . ?
O13 Cu3 N7 94.4(2) . . ?
O12 Cu3 N7 100.4(2) 4_455 . ?
O6 Cu3 N7 98.29(19) 4_455 . ?
O10 Cu3 Cu2 85.01(14) 1_445 4_455 ?
O13 Cu3 Cu2 85.23(14) . 4_455 ?
O12 Cu3 Cu2 81.15(14) 4_455 4_455 ?
O6 Cu3 Cu2 80.17(14) 4_455 4_455 ?
N7 Cu3 Cu2 178.42(14) . 4_455 ?
C23 O5 Cu2 120.2(4) . . ?
C23 O6 Cu3 124.3(4) . 4 ?
C42 O7 Cu1 105.7(5) . . ?
C49 O9 Cu2 124.8(4) . 4_565 ?
C49 O10 Cu3 120.7(4) . 1_665 ?
C61 O11 Cu2 120.8(4) . . ?
C61 O12 Cu3 123.7(4) . 4 ?
C78 O13 Cu3 120.2(4) . . ?
C78 O14 Cu2 123.2(4) . 4_455 ?
C87 O15 Cu1 115.5(5) . 3_743 ?
H17C O17 H17D 109.8 . . ?
H18A O18 H18B 109.5 . . ?
C1 N1 C5 116.7(7) . . ?
C1 N1 Cu1 121.2(6) . . ?
C5 N1 Cu1 121.8(5) . . ?
C7 N2 C6 123.5(8) . . ?
C7 N2 H2A 118.2 . . ?
C6 N2 H2A 118.2 . . ?
C16 N3 C17 122.5(8) . . ?
C16 N3 H3A 118.7 . . ?
C17 N3 H3A 118.7 . . ?
C22 N4 C21 106.7(10) . . ?
C22 N4 C21' 121.9(8) . . ?
C22 N4 Cu1 123.2(5) . 1_556 ?
C21 N4 Cu1 125.9(10) . 1_556 ?
C21' N4 Cu1 114.0(7) . 1_556 ?
C54 N5 C50 116.4(6) . . ?
C54 N5 Cu2 124.6(5) . 4_456 ?
C50 N5 Cu2 118.0(4) . 4_456 ?
C56 N6 C55 122.7(7) . . ?
C56 N6 H6A 118.7 . . ?
C55 N6 H6A 118.7 . . ?
C88 N7 C92 117.2(6) . . ?
C88 N7 Cu3 119.1(5) . . ?
C92 N7 Cu3 123.6(5) . . ?
C94 N8 C93 122.2(8) . . ?
C94 N8 H8A 118.9 . . ?
C93 N8 H8A 118.9 . . ?
N1 C1 C2 123.9(10) . . ?
N1 C1 H1A 118.0 . . ?
C2 C1 H1A 118.0 . . ?
C1 C2 C3 118.6(10) . . ?
C1 C2 H2B 120.7 . . ?
C3 C2 H2B 120.7 . . ?
C2 C3 C4 121.4(9) . . ?
C2 C3 H3B 119.3 . . ?
C4 C3 H3B 119.3 . . ?
C3 C4 C5 115.8(9) . . ?
C3 C4 C6 121.7(9) . . ?
C5 C4 C6 122.5(9) . . ?
N1 C5 C4 123.5(8) . . ?
N1 C5 H5A 118.2 . . ?
C4 C5 H5A 118.2 . . ?
N2 C6 C4 114.3(7) . . ?
N2 C6 H6B 108.7 . . ?
C4 C6 H6B 108.7 . . ?
N2 C6 H6C 108.7 . . ?
C4 C6 H6C 108.7 . . ?
H6B C6 H6C 107.6 . . ?
O1 C7 N2 120.9(9) . . ?
O1 C7 C8 121.2(8) . . ?
N2 C7 C8 117.9(8) . . ?
C9 C8 C7 116.5(8) . . ?
C9 C8 H8B 108.2 . . ?
C7 C8 H8B 108.2 . . ?
C9 C8 H8C 108.2 . . ?
C7 C8 H8C 108.2 . . ?
H8B C8 H8C 107.3 . . ?
C8 C9 C10 113.3(8) . . ?
C8 C9 H9A 108.9 . . ?
C10 C9 H9A 108.9 . . ?
C8 C9 H9B 108.9 . . ?
C10 C9 H9B 108.9 . . ?
H9A C9 H9B 107.7 . . ?
C11 C10 C9 116.1(8) . . ?
C11 C10 H10A 108.3 . . ?
C9 C10 H10A 108.3 . . ?
C11 C10 H10B 108.3 . . ?
C9 C10 H10B 108.3 . . ?
H10A C10 H10B 107.4 . . ?
C10 C11 C12 114.4(9) . . ?
C10 C11 H11A 108.6 . . ?
C12 C11 H11A 108.6 . . ?
C10 C11 H11B 108.6 . . ?
C12 C11 H11B 108.6 . . ?
H11A C11 H11B 107.6 . . ?
C13 C12 C11 115.7(8) . . ?
C13 C12 H12A 108.3 . . ?
C11 C12 H12A 108.3 . . ?
C13 C12 H12B 108.3 . . ?
C11 C12 H12B 108.3 . . ?
H12A C12 H12B 107.4 . . ?
C12 C13 C14 114.9(9) . . ?
C12 C13 H13A 108.6 . . ?
C14 C13 H13A 108.6 . . ?
C12 C13 H13B 108.6 . . ?
C14 C13 H13B 108.6 . . ?
H13A C13 H13B 107.5 . . ?
C15 C14 C13 113.4(9) . . ?
C15 C14 H14A 108.9 . . ?
C13 C14 H14A 108.9 . . ?
C15 C14 H14B 108.9 . . ?
C13 C14 H14B 108.9 . . ?
H14A C14 H14B 107.7 . . ?
C14 C15 C16 114.1(10) . . ?
C14 C15 H15A 108.7 . . ?
C16 C15 H15A 108.7 . . ?
C14 C15 H15B 108.7 . . ?
C16 C15 H15B 108.7 . . ?
H15A C15 H15B 107.6 . . ?
O2 C16 N3 125.3(9) . . ?
O2 C16 C15 120.5(10) . . ?
N3 C16 C15 113.8(10) . . ?
N3 C17 C18 112.9(7) . . ?
N3 C17 H17A 109.0 . . ?
C18 C17 H17A 109.0 . . ?
N3 C17 H17B 109.0 . . ?
C18 C17 H17B 109.0 . . ?
H17A C17 H17B 107.8 . . ?
C19 C18 C22 126.1(11) . . ?
C19 C18 C17 108.8(11) . . ?
C22 C18 C17 122.5(8) . . ?
C22 C18 C19' 108.5(9) . . ?
C17 C18 C19' 128.6(9) . . ?
C18 C19 C20 114.1(18) . . ?
C18 C19 H19A 123.0 . . ?
C20 C19 H19A 123.0 . . ?
C19 C20 C21 117(2) . . ?
C19 C20 H20A 121.4 . . ?
C21 C20 H20A 121.4 . . ?
N4 C21 C20 128(2) . . ?
N4 C21 H21A 115.8 . . ?
C20 C21 H21A 115.8 . . ?
C20' C19' C18 126.2(13) . . ?
C20' C19' H19B 116.9 . . ?
C18 C19' H19B 116.9 . . ?
C19' C20' C21' 121.8(15) . . ?
C19' C20' H20B 119.1 . . ?
C21' C20' H20B 119.1 . . ?
C20' C21' N4 115.0(12) . . ?
C20' C21' H21B 122.5 . . ?
N4 C21' H21B 122.5 . . ?
N4 C22 C18 124.4(8) . . ?
N4 C22 H22A 117.8 . . ?
C18 C22 H22A 117.8 . . ?
O5 C23 O6 125.8(6) . . ?
O5 C23 C24 117.7(6) . . ?
O6 C23 C24 116.5(6) . . ?
C29 C24 C25 118.8(6) . . ?
C29 C24 C23 121.8(6) . . ?
C25 C24 C23 119.1(6) . . ?
C24 C25 C26 121.6(6) . . ?
C24 C25 H25A 119.2 . . ?
C26 C25 H25A 119.2 . . ?
C25 C26 C27 119.4(6) . . ?
C25 C26 H26A 120.3 . . ?
C27 C26 H26A 120.3 . . ?
C28 C27 C26 119.2(6) . . ?
C28 C27 C30 121.5(6) . . ?
C26 C27 C30 119.3(6) . . ?
C27 C28 C29 119.8(6) . . ?
C27 C28 H28A 120.1 . . ?
C29 C28 H28A 120.1 . . ?
C24 C29 C28 121.1(6) . . ?
C24 C29 H29A 119.4 . . ?
C28 C29 H29A 119.4 . . ?
C31 C30 C35 119.8(5) . . ?
C31 C30 C27 119.6(5) . . ?
C35 C30 C27 120.5(5) . . ?
C30 C31 C32 120.6(6) . . ?
C30 C31 H31A 119.7 . . ?
C32 C31 H31A 119.7 . . ?
C33 C32 C31 118.6(5) . . ?
C33 C32 C43 122.1(5) . . ?
C31 C32 C43 119.1(6) . . ?
C32 C33 C34 122.5(6) . . ?
C32 C33 H33A 118.8 . . ?
C34 C33 H33A 118.8 . . ?
C33 C34 C35 118.6(6) . . ?
C33 C34 C36 120.9(6) . . ?
C35 C34 C36 120.3(5) . . ?
C30 C35 C34 119.9(6) . . ?
C30 C35 H35A 120.1 . . ?
C34 C35 H35A 120.1 . . ?
C41 C36 C37 116.5(6) . . ?
C41 C36 C34 122.0(6) . . ?
C37 C36 C34 121.4(6) . . ?
C38 C37 C36 122.3(6) . . ?
C38 C37 H37A 118.9 . . ?
C36 C37 H37A 118.9 . . ?
C39 C38 C37 120.2(6) . . ?
C39 C38 H38A 119.9 . . ?
C37 C38 H38A 119.9 . . ?
C38 C39 C40 118.8(6) . . ?
C38 C39 C42 122.4(7) . . ?
C40 C39 C42 118.8(7) . . ?
C41 C40 C39 120.6(6) . . ?
C41 C40 H40A 119.7 . . ?
C39 C40 H40A 119.7 . . ?
C40 C41 C36 121.5(6) . . ?
C40 C41 H41A 119.2 . . ?
C36 C41 H41A 119.2 . . ?
O8 C42 O7 122.8(7) . . ?
O8 C42 C39 121.9(8) . . ?
O7 C42 C39 115.3(7) . . ?
C44 C43 C48 117.5(6) . . ?
C44 C43 C32 121.1(6) . . ?
C48 C43 C32 120.9(6) . . ?
C43 C44 C45 120.8(6) . . ?
C43 C44 H44A 119.6 . . ?
C45 C44 H44A 119.6 . . ?
C46 C45 C44 120.5(6) . . ?
C46 C45 H45A 119.8 . . ?
C44 C45 H45A 119.8 . . ?
C45 C46 C47 118.8(6) . . ?
C45 C46 C49 120.2(6) . . ?
C47 C46 C49 121.0(6) . . ?
C48 C47 C46 120.2(6) . . ?
C48 C47 H47A 119.9 . . ?
C46 C47 H47A 119.9 . . ?
C47 C48 C43 122.0(6) . . ?
C47 C48 H48A 119.0 . . ?
C43 C48 H48A 119.0 . . ?
O9 C49 O10 125.7(6) . . ?
O9 C49 C46 117.8(6) . . ?
O10 C49 C46 116.4(6) . . ?
N5 C50 C51 122.8(7) . . ?
N5 C50 H50A 118.6 . . ?
C51 C50 H50A 118.6 . . ?
C52 C51 C50 119.1(7) . . ?
C52 C51 H51A 120.5 . . ?
C50 C51 H51A 120.5 . . ?
C51 C52 C53 121.1(7) . . ?
C51 C52 H52A 119.4 . . ?
C53 C52 H52A 119.4 . . ?
C52 C53 C54 115.8(6) . . ?
C52 C53 C55 123.3(7) . . ?
C54 C53 C55 120.9(6) . . ?
N5 C54 C53 124.8(6) . . ?
N5 C54 H54A 117.6 . . ?
C53 C54 H54A 117.6 . . ?
N6 C55 C53 114.4(6) . . ?
N6 C55 H55A 108.7 . . ?
C53 C55 H55A 108.7 . . ?
N6 C55 H55B 108.7 . . ?
C53 C55 H55B 108.7 . . ?
H55A C55 H55B 107.6 . . ?
O3 C56 N6 122.1(8) . . ?
O3 C56 C57 123.5(8) . . ?
N6 C56 C57 114.3(9) . . ?
C58 C57 C56 113.9(8) . . ?
C58 C57 H57A 108.8 . . ?
C56 C57 H57A 108.8 . . ?
C58 C57 H57B 108.8 . . ?
C56 C57 H57B 108.8 . . ?
H57A C57 H57B 107.7 . . ?
C57 C58 C59 115.7(9) . . ?
C57 C58 H58A 108.4 . . ?
C59 C58 H58A 108.4 . . ?
C57 C58 H58B 108.4 . . ?
C59 C58 H58B 108.4 . . ?
H58A C58 H58B 107.4 . . ?
C60' C59 C58 121.6(17) . . ?
C58 C59 C60 109.5(11) . . ?
O12 C61 O11 126.6(6) . . ?
O12 C61 C62 117.9(6) . . ?
O11 C61 C62 115.5(7) . . ?
C63 C62 C67 117.3(6) . . ?
C63 C62 C61 121.4(6) . . ?
C67 C62 C61 121.3(6) . . ?
C62 C63 C64 121.7(7) . . ?
C62 C63 H63A 119.2 . . ?
C64 C63 H63A 119.2 . . ?
C65 C64 C63 120.3(7) . . ?
C65 C64 H64A 119.8 . . ?
C63 C64 H64A 119.8 . . ?
C64 C65 C66 116.9(6) . . ?
C64 C65 C68 122.1(6) . . ?
C66 C65 C68 120.9(6) . . ?
C67 C66 C65 122.7(6) . . ?
C67 C66 H66A 118.7 . . ?
C65 C66 H66A 118.7 . . ?
C66 C67 C62 120.9(6) . . ?
C66 C67 H67A 119.6 . . ?
C62 C67 H67A 119.6 . . ?
C73 C68 C69 118.2(6) . . ?
C73 C68 C65 118.0(6) . . ?
C69 C68 C65 123.7(5) . . ?
C70 C69 C68 120.9(6) . . ?
C70 C69 H69A 119.5 . . ?
C68 C69 H69A 119.5 . . ?
C69 C70 C71 118.7(6) . . ?
C69 C70 C81 122.5(6) . . ?
C71 C70 C81 118.7(6) . . ?
C72 C71 C70 121.8(6) . . ?
C72 C71 H71A 119.1 . . ?
C70 C71 H71A 119.1 . . ?
C71 C72 C73 118.5(6) . . ?
C71 C72 C74 122.3(5) . . ?
C73 C72 C74 119.2(6) . . ?
C68 C73 C72 121.9(6) . . ?
C68 C73 H73A 119.0 . . ?
C72 C73 H73A 119.0 . . ?
C75 C74 C80 118.7(6) . . ?
C75 C74 C72 121.7(6) . . ?
C80 C74 C72 119.6(6) . . ?
C76 C75 C74 121.3(7) . . ?
C76 C75 H75A 119.4 . . ?
C74 C75 H75A 119.4 . . ?
C75 C76 C77 120.7(6) . . ?
C75 C76 H76A 119.6 . . ?
C77 C76 H76A 119.6 . . ?
C76 C77 C79 118.7(6) . . ?
C76 C77 C78 121.1(6) . . ?
C79 C77 C78 120.1(6) . . ?
O14 C78 O13 126.5(6) . . ?
O14 C78 C77 117.1(7) . . ?
O13 C78 C77 116.4(6) . . ?
C80 C79 C77 119.9(6) . . ?
C80 C79 H79A 120.0 . . ?
C77 C79 H79A 120.0 . . ?
C79 C80 C74 120.6(6) . . ?
C79 C80 H80A 119.7 . . ?
C74 C80 H80A 119.7 . . ?
C82 C81 C86 117.8(6) . . ?
C82 C81 C70 121.7(6) . . ?
C86 C81 C70 120.3(6) . . ?
C81 C82 C83 120.5(7) . . ?
C81 C82 H82A 119.7 . . ?
C83 C82 H82A 119.7 . . ?
C84 C83 C82 120.1(7) . . ?
C84 C83 H83A 120.0 . . ?
C82 C83 H83A 120.0 . . ?
C85 C84 C83 119.3(7) . . ?
C85 C84 C87 120.3(7) . . ?
C83 C84 C87 120.4(7) . . ?
C84 C85 C86 120.6(7) . . ?
C84 C85 H85A 119.7 . . ?
C86 C85 H85A 119.7 . . ?
C85 C86 C81 121.7(7) . . ?
C85 C86 H86A 119.2 . . ?
C81 C86 H86A 119.2 . . ?
O16 C87 O15 124.6(7) . . ?
O16 C87 C84 119.6(7) . . ?
O15 C87 C84 115.8(7) . . ?
N7 C88 C89 124.2(7) . . ?
N7 C88 H88A 117.9 . . ?
C89 C88 H88A 117.9 . . ?
C88 C89 C90 117.3(7) . . ?
C88 C89 H89A 121.4 . . ?
C90 C89 H89A 121.4 . . ?
C89 C90 C91 119.8(7) . . ?
C89 C90 H90A 120.1 . . ?
C91 C90 H90A 120.1 . . ?
C92 C91 C90 116.9(7) . . ?
C92 C91 C93 124.9(8) . . ?
C90 C91 C93 118.2(8) . . ?
N7 C92 C91 124.5(7) . . ?
N7 C92 H92A 117.7 . . ?
C91 C92 H92A 117.7 . . ?
N8 C93 C91 118.2(8) . . ?
N8 C93 H93A 107.7 . . ?
C91 C93 H93A 107.7 . . ?
N8 C93 H93B 107.7 . . ?
C91 C93 H93B 107.7 . . ?
H93A C93 H93B 107.1 . . ?
O4 C94 N8 122.1(10) . . ?
O4 C94 C95 111.5(11) . . ?
N8 C94 C95 124.6(9) . . ?
O4 C94 C95' 126.4(11) . . ?
N8 C94 C95' 106.0(10) . . ?
C96 C95 C94 138(2) . . ?
C96 C95 H95A 102.6 . . ?
C94 C95 H95A 102.6 . . ?
C96 C95 H95B 102.6 . . ?
C94 C95 H95B 102.6 . . ?
H95A C95 H95B 104.9 . . ?
C95 C96 C97 165(3) . . ?
C95 C96 H96A 94.7 . . ?
C97 C96 H96A 94.7 . . ?
C95 C96 H96B 94.7 . . ?
C97 C96 H96B 94.7 . . ?
H96A C96 H96B 103.2 . . ?
C98 C97 C96 169(4) . . ?
C98 C97 H97A 93.4 . . ?
C96 C97 H97A 93.4 . . ?
C98 C97 H97B 93.4 . . ?
C96 C97 H97B 93.4 . . ?
H97A C97 H97B 103.0 . . ?
C97 C98 C60 161(4) . . ?
C97 C98 H98A 95.9 . . ?
C60 C98 H98A 95.9 . . ?
C97 C98 H98B 95.9 . . ?
C60 C98 H98B 95.9 . . ?
H98A C98 H98B 103.3 . . ?
C98 C60 C59 116.5(19) . . ?
C98 C60 H60A 108.2 . . ?
C59 C60 H60A 108.2 . . ?
C98 C60 H60B 108.2 . . ?
C59 C60 H60B 108.2 . . ?
H60A C60 H60B 107.3 . . ?
C96' C95' C94 138(3) . . ?
C96' C95' H95C 102.7 . . ?
C94 C95' H95C 102.7 . . ?
C96' C95' H95D 102.7 . . ?
C94 C95' H95D 102.7 . . ?
H95C C95' H95D 105.0 . . ?
C95' C96' C97' 137(3) . . ?
C95' C96' H96C 102.9 . . ?
C97' C96' H96C 102.9 . . ?
C95' C96' H96D 102.9 . . ?
C97' C96' H96D 102.9 . . ?
H96C C96' H96D 105.0 . . ?
C98' C97' C96' 118(2) . . ?
C98' C97' H97C 107.7 . . ?
C96' C97' H97C 107.7 . . ?
C98' C97' H97D 107.7 . . ?
C96' C97' H97D 107.7 . . ?
H97C C97' H97D 107.1 . . ?
C97' C98' C60' 127.7(18) . . ?
C97' C98' H98C 105.4 . . ?
C60' C98' H98C 105.4 . . ?
C97' C98' H98D 105.4 . . ?
C60' C98' H98D 105.4 . . ?
H98C C98' H98D 106.0 . . ?
C59 C60' C98' 112.7(19) . . ?
C59 C60' H60C 109.1 . . ?
C98' C60' H60C 109.1 . . ?
C59 C60' H60D 109.1 . . ?
C98' C60' H60D 109.1 . . ?
H60C C60' H60D 107.8 . . ?
C99 N9 C101 118.3(17) . . ?
C99 N9 C100 126.5(18) . . ?
C101 N9 C100 115.1(17) . . ?
N9 C99 H99A 109.5 . . ?
N9 C99 H99B 109.5 . . ?
H99A C99 H99B 109.5 . . ?
N9 C99 H99C 109.5 . . ?
H99A C99 H99C 109.5 . . ?
H99B C99 H99C 109.5 . . ?
N9 C100 H10C 109.5 . . ?
N9 C100 H10D 109.5 . . ?
H10C C100 H10D 109.5 . . ?
N9 C100 H10E 109.5 . . ?
H10C C100 H10E 109.5 . . ?
H10D C100 H10E 109.5 . . ?
O19 C101 N9 118.8(15) . . ?
O19 C101 H10F 120.6 . . ?
N9 C101 H10F 120.6 . . ?

loop_
_geom_bond_atom_site_label_1
_geom_bond_atom_site_label_2
_geom_bond_distance
_geom_bond_site_symmetry_2
_geom_bond_publ_flag
Cu1 O15 1.918(5) 3_756 ?
Cu1 O7 1.941(5) . ?
Cu1 N1 2.027(6) . ?
Cu1 N4 2.034(6) 1_554 ?
Cu2 O11 1.929(4) . ?
Cu2 O5 1.949(4) . ?
Cu2 O9 1.969(4) 4_465 ?
Cu2 O14 1.987(4) 4 ?
Cu2 N5 2.183(5) 4_554 ?
Cu2 Cu3 2.6922(9) 4 ?
Cu3 O10 1.929(4) 1_445 ?
Cu3 O13 1.935(4) . ?
Cu3 O12 1.987(4) 4_455 ?
Cu3 O6 2.016(4) 4_455 ?
Cu3 N7 2.181(6) . ?
Cu3 Cu2 2.6923(9) 4_455 ?
O1 C7 1.237(9) . ?
O2 C16 1.252(10) . ?
O3 C56 1.224(9) . ?
O4 C94 1.169(9) . ?
O5 C23 1.239(8) . ?
O6 C23 1.272(8) . ?
O6 Cu3 2.017(4) 4 ?
O7 C42 1.292(8) . ?
O8 C42 1.230(8) . ?
O9 C49 1.251(8) . ?
O9 Cu2 1.969(4) 4_565 ?
O10 C49 1.275(7) . ?
O10 Cu3 1.928(4) 1_665 ?
O11 C61 1.271(7) . ?
O12 C61 1.251(8) . ?
O12 Cu3 1.987(4) 4 ?
O13 C78 1.271(8) . ?
O14 C78 1.265(8) . ?
O14 Cu2 1.987(4) 4_455 ?
O15 C87 1.285(9) . ?
O15 Cu1 1.918(5) 3_743 ?
O16 C87 1.232(9) . ?
O17 H17C 0.8500 . ?
O17 H17D 0.8501 . ?
O18 H18A 0.8500 . ?
O18 H18B 0.8502 . ?
N1 C1 1.336(9) . ?
N1 C5 1.355(9) . ?
N2 C7 1.328(10) . ?
N2 C6 1.434(10) . ?
N2 H2A 0.8600 . ?
N3 C16 1.311(11) . ?
N3 C17 1.460(10) . ?
N3 H3A 0.8600 . ?
N4 C22 1.323(10) . ?
N4 C21 1.39(2) . ?
N4 C21' 1.419(15) . ?
N4 Cu1 2.034(6) 1_556 ?
N5 C54 1.334(8) . ?
N5 C50 1.342(8) . ?
N5 Cu2 2.184(5) 4_456 ?
N6 C56 1.338(9) . ?
N6 C55 1.449(8) . ?
N6 H6A 0.8600 . ?
N7 C88 1.314(8) . ?
N7 C92 1.336(8) . ?
N8 C94 1.338(10) . ?
N8 C93 1.389(11) . ?
N8 H8A 0.8600 . ?
C1 C2 1.353(12) . ?
C1 H1A 0.9300 . ?
C2 C3 1.355(13) . ?
C2 H2B 0.9300 . ?
C3 C4 1.390(12) . ?
C3 H3B 0.9300 . ?
C4 C5 1.391(10) . ?
C4 C6 1.471(12) . ?
C5 H5A 0.9300 . ?
C6 H6B 0.9700 . ?
C6 H6C 0.9700 . ?
C7 C8 1.490(11) . ?
C8 C9 1.474(11) . ?
C8 H8B 0.9700 . ?
C8 H8C 0.9700 . ?
C9 C10 1.514(11) . ?
C9 H9A 0.9700 . ?
C9 H9B 0.9700 . ?
C10 C11 1.470(12) . ?
C10 H10A 0.9700 . ?
C10 H10B 0.9700 . ?
C11 C12 1.539(11) . ?
C11 H11A 0.9700 . ?
C11 H11B 0.9700 . ?
C12 C13 1.448(11) . ?
C12 H12A 0.9700 . ?
C12 H12B 0.9700 . ?
C13 C14 1.557(12) . ?
C13 H13A 0.9700 . ?
C13 H13B 0.9700 . ?
C14 C15 1.439(13) . ?
C14 H14A 0.9700 . ?
C14 H14B 0.9700 . ?
C15 C16 1.558(12) . ?
C15 H15A 0.9700 . ?
C15 H15B 0.9700 . ?
C17 C18 1.477(12) . ?
C17 H17A 0.9700 . ?
C17 H17B 0.9700 . ?
C18 C19 1.300(18) . ?
C18 C22 1.395(11) . ?
C18 C19' 1.538(18) . ?
C19 C20 1.35(3) . ?
C19 H19A 0.9300 . ?
C20 C21 1.45(3) . ?
C20 H20A 0.9300 . ?
C21 H21A 0.9300 . ?
C19' C20' 1.22(2) . ?
C19' H19B 0.9300 . ?
C20' C21' 1.392(18) . ?
C20' H20B 0.9300 . ?
C21' H21B 0.9300 . ?
C22 H22A 0.9300 . ?
C23 C24 1.498(8) . ?
C24 C29 1.355(8) . ?
C24 C25 1.368(8) . ?
C25 C26 1.376(8) . ?
C25 H25A 0.9300 . ?
C26 C27 1.391(9) . ?
C26 H26A 0.9300 . ?
C27 C28 1.370(8) . ?
C27 C30 1.490(8) . ?
C28 C29 1.396(8) . ?
C28 H28A 0.9300 . ?
C29 H29A 0.9300 . ?
C30 C31 1.384(7) . ?
C30 C35 1.388(8) . ?
C31 C32 1.397(8) . ?
C31 H31A 0.9300 . ?
C32 C33 1.363(8) . ?
C32 C43 1.486(8) . ?
C33 C34 1.383(8) . ?
C33 H33A 0.9300 . ?
C34 C35 1.401(8) . ?
C34 C36 1.485(8) . ?
C35 H35A 0.9300 . ?
C36 C41 1.389(8) . ?
C36 C37 1.399(9) . ?
C37 C38 1.374(9) . ?
C37 H37A 0.9300 . ?
C38 C39 1.363(9) . ?
C38 H38A 0.9300 . ?
C39 C40 1.402(9) . ?
C39 C42 1.486(9) . ?
C40 C41 1.367(9) . ?
C40 H40A 0.9300 . ?
C41 H41A 0.9300 . ?
C43 C44 1.376(8) . ?
C43 C48 1.380(8) . ?
C44 C45 1.392(8) . ?
C44 H44A 0.9300 . ?
C45 C46 1.374(8) . ?
C45 H45A 0.9300 . ?
C46 C47 1.374(8) . ?
C46 C49 1.483(8) . ?
C47 C48 1.369(8) . ?
C47 H47A 0.9300 . ?
C48 H48A 0.9300 . ?
C50 C51 1.371(10) . ?
C50 H50A 0.9300 . ?
C51 C52 1.353(9) . ?
C51 H51A 0.9300 . ?
C52 C53 1.369(9) . ?
C52 H52A 0.9300 . ?
C53 C54 1.396(8) . ?
C53 C55 1.502(9) . ?
C54 H54A 0.9300 . ?
C55 H55A 0.9700 . ?
C55 H55B 0.9700 . ?
C56 C57 1.533(12) . ?
C57 C58 1.453(12) . ?
C57 H57A 0.9700 . ?
C57 H57B 0.9700 . ?
C58 C59 1.516(15) . ?
C58 H58A 0.9700 . ?
C58 H58B 0.9700 . ?
C59 C60' 1.125(19) . ?
C59 C60 1.90(2) . ?
C61 C62 1.498(9) . ?
C62 C63 1.368(9) . ?
C62 C67 1.392(8) . ?
C63 C64 1.397(9) . ?
C63 H63A 0.9300 . ?
C64 C65 1.369(9) . ?
C64 H64A 0.9300 . ?
C65 C66 1.395(8) . ?
C65 C68 1.495(8) . ?
C66 C67 1.341(8) . ?
C66 H66A 0.9300 . ?
C67 H67A 0.9300 . ?
C68 C73 1.383(8) . ?
C68 C69 1.409(8) . ?
C69 C70 1.384(8) . ?
C69 H69A 0.9300 . ?
C70 C71 1.390(8) . ?
C70 C81 1.499(9) . ?
C71 C72 1.379(8) . ?
C71 H71A 0.9300 . ?
C72 C73 1.388(8) . ?
C72 C74 1.480(8) . ?
C73 H73A 0.9300 . ?
C74 C75 1.381(9) . ?
C74 C80 1.389(9) . ?
C75 C76 1.360(9) . ?
C75 H75A 0.9300 . ?
C76 C77 1.389(9) . ?
C76 H76A 0.9300 . ?
C77 C79 1.399(8) . ?
C77 C78 1.487(8) . ?
C79 C80 1.381(8) . ?
C79 H79A 0.9300 . ?
C80 H80A 0.9300 . ?
C81 C82 1.379(9) . ?
C81 C86 1.396(9) . ?
C82 C83 1.408(9) . ?
C82 H82A 0.9300 . ?
C83 C84 1.390(9) . ?
C83 H83A 0.9300 . ?
C84 C85 1.363(9) . ?
C84 C87 1.510(9) . ?
C85 C86 1.378(9) . ?
C85 H85A 0.9300 . ?
C86 H86A 0.9300 . ?
C88 C89 1.374(9) . ?
C88 H88A 0.9300 . ?
C89 C90 1.388(10) . ?
C89 H89A 0.9300 . ?
C90 C91 1.392(10) . ?
C90 H90A 0.9300 . ?
C91 C92 1.364(10) . ?
C91 C93 1.516(11) . ?
C92 H92A 0.9300 . ?
C93 H93A 0.9700 . ?
C93 H93B 0.9700 . ?
C94 C95 1.555(19) . ?
C94 C95' 1.56(2) . ?
C95 C96 1.15(3) . ?
C95 H95A 0.9700 . ?
C95 H95B 0.9700 . ?
C96 C97 1.36(3) . ?
C96 H96A 0.9700 . ?
C96 H96B 0.9700 . ?
C97 C98 0.98(3) . ?
C97 H97A 0.9700 . ?
C97 H97B 0.9700 . ?
C98 C60 1.46(3) . ?
C98 H98A 0.9700 . ?
C98 H98B 0.9700 . ?
C60 H60A 0.9700 . ?
C60 H60B 0.9700 . ?
C95' C96' 1.05(3) . ?
C95' H95C 0.9700 . ?
C95' H95D 0.9700 . ?
C96' C97' 1.61(3) . ?
C96' H96C 0.9700 . ?
C96' H96D 0.9700 . ?
C97' C98' 1.32(2) . ?
C97' H97C 0.9700 . ?
C97' H97D 0.9700 . ?
C98' C60' 1.56(2) . ?
C98' H98C 0.9700 . ?
C98' H98D 0.9700 . ?
C60' H60C 0.9700 . ?
C60' H60D 0.9700 . ?
O19 C101 1.162(17) . ?
N9 C99 1.35(2) . ?
N9 C101 1.368(18) . ?
N9 C100 1.377(19) . ?
C99 H99A 0.9600 . ?
C99 H99B 0.9600 . ?
C99 H99C 0.9600 . ?
C100 H10C 0.9600 . ?
C100 H10D 0.9600 . ?
C100 H10E 0.9600 . ?
C101 H10F 0.9300 . ?
